data_4032815
loop_
_publ_author_name
'He, Cyndi Qixin'
'Simon, Adam'
'Lam, Yu-Hong'
'Brunskill, Andrew P. J.'
'Yasuda, Nobuyoshi'
'Tan, Jiajing'
'Hyde, Alan M.'
'Sherer, Edward C.'
'Houk, K. N.'

_publ_section_title
;
 Model for the Enantioselectivity of Asymmetric Intramolecular Alkylations
 by Bis-Quaternized Cinchona Alkaloid-Derived Catalysts.
;
_journal_issue 16
_journal_name_full 'The Journal of organic chemistry'
_journal_page_first 8645
_journal_page_last 8650
_journal_paper_doi 10.1021/acs.joc.7b01577
_journal_volume 82
_journal_year 2017
_chemical_absolute_configuration ad
_chemical_formula_sum 'C27 H33 Br I N3 O4'
_chemical_formula_weight 670.37
_chemical_name_systematic
; 
(1S,2R,4S,5R)-2-((S)-hydroxy(1-methylquinolin-1-ium-4-yl)
methyl)-1-(4-nitrobenzyl)-5-vinylquinuclidin-1-ium 
Iodide Bromide Monohydrate  
;
_space_group_crystal_system monoclinic
_space_group_IT_number 4
_space_group_name_Hall 'P 2yb'
_space_group_name_H-M_alt 'P 1 21 1'
_symmetry_space_group_name_Hall 'P 2yb'
_symmetry_space_group_name_H-M 'P 1 21 1'
_atom_sites_solution_hydrogens mixed
_audit_creation_method SHELXL-2014
_cell_angle_alpha 90
_cell_angle_beta 114.0924(8)
_cell_angle_gamma 90
_cell_formula_units_Z 2
_cell_length_a 12.2306(4)
_cell_length_b 9.0943(3)
_cell_length_c 13.4271(5)
_cell_measurement_reflns_used 9996
_cell_measurement_temperature 100(2)
_cell_measurement_theta_max 66.59
_cell_measurement_theta_min 3.61
_cell_volume 1363.38(8)
_computing_cell_refinement 'Bruker SAINT'
_computing_data_collection 'Bruker APEX2'
_computing_data_reduction 'Bruker SAINT'
_computing_molecular_graphics 'Bruker SHELXTL'
_computing_publication_material 'Bruker SHELXTL'
_computing_structure_refinement 'SHELXL-2014 (Sheldrick, 2014)'
_computing_structure_solution 'SHELXS-97 (Sheldrick 2008)'
_diffrn_ambient_temperature 100(2)
_diffrn_measured_fraction_theta_full 1.000
_diffrn_measured_fraction_theta_max 1.000
_diffrn_measurement_device_type 'Bruker APEX-II CCD'
_diffrn_measurement_method '\f and \w scans'
_diffrn_radiation_type CuK\a
_diffrn_radiation_wavelength 1.54178
_diffrn_reflns_av_R_equivalents 0.0298
_diffrn_reflns_av_unetI/netI 0.0210
_diffrn_reflns_Laue_measured_fraction_full 1.000
_diffrn_reflns_Laue_measured_fraction_max 1.000
_diffrn_reflns_limit_h_max 14
_diffrn_reflns_limit_h_min -14
_diffrn_reflns_limit_k_max 10
_diffrn_reflns_limit_k_min -10
_diffrn_reflns_limit_l_max 15
_diffrn_reflns_limit_l_min -15
_diffrn_reflns_number 21276
_diffrn_reflns_point_group_measured_fraction_full 1.000
_diffrn_reflns_point_group_measured_fraction_max 1.000
_diffrn_reflns_theta_full 66.500
_diffrn_reflns_theta_max 66.585
_diffrn_reflns_theta_min 3.606
_exptl_absorpt_coefficient_mu 11.249
_exptl_absorpt_correction_T_max 0.324
_exptl_absorpt_correction_T_min 0.145
_exptl_absorpt_correction_type multi-scan
_exptl_absorpt_process_details
;
(SADABS; Sheldrick, 2003) 
;
_exptl_crystal_colour yellow
_exptl_crystal_density_diffrn 1.633
_exptl_crystal_description plate
_exptl_crystal_F_000 672
_exptl_crystal_size_max 0.250
_exptl_crystal_size_mid 0.100
_exptl_crystal_size_min 0.100
_exptl_transmission_factor_max 0.4660
_exptl_transmission_factor_min 0.2109
_refine_diff_density_max 1.958
_refine_diff_density_min -0.807
_refine_diff_density_rms 0.109
_refine_ls_abs_structure_details
; 
 Classical Flack method preferred over Parsons because s.u. lower. 
;
_refine_ls_abs_structure_Flack 0.121(8)
_refine_ls_extinction_method none
_refine_ls_goodness_of_fit_ref 1.064
_refine_ls_hydrogen_treatment mixed
_refine_ls_matrix_type full
_refine_ls_number_parameters 333
_refine_ls_number_reflns 4820
_refine_ls_number_restraints 4
_refine_ls_restrained_S_all 1.064
_refine_ls_R_factor_all 0.0474
_refine_ls_R_factor_gt 0.0474
_refine_ls_shift/su_max 0.000
_refine_ls_shift/su_mean 0.000
_refine_ls_structure_factor_coef Fsqd
_refine_ls_weighting_details 'w=1/[\s^2^(Fo^2^)+(0.0831P)^2^+5.8499P] where P=(Fo^2^+2Fc^2^)/3'
_refine_ls_weighting_scheme calc
_refine_ls_wR_factor_gt 0.1256
_refine_ls_wR_factor_ref 0.1256
_reflns_Friedel_coverage 0.871
_reflns_Friedel_fraction_full 1.000
_reflns_Friedel_fraction_max 1.000
_reflns_number_gt 4814
_reflns_number_total 4820
_reflns_threshold_expression 'I > 2\s(I)'
_cod_data_source_file jo7b01577_si_001.cif
_cod_data_source_block mdk032
_cod_database_code 4032815
_shelx_space_group_comment
; 
The symmetry employed for this shelxl refinement is uniquely defined 
by the following loop, which should always be used as a source of 
symmetry information in preference to the above space-group names. 
They are only intended as comments. 
;
_shelx_estimated_absorpt_t_min 0.165
_shelx_estimated_absorpt_t_max 0.399
_shelxl_version_number 2014-3

loop_
_space_group_symop_operation_xyz
'x, y, z'
'-x, y+1/2, -z'

loop_
_atom_site_label
_atom_site_type_symbol
_atom_site_fract_x
_atom_site_fract_y
_atom_site_fract_z
_atom_site_U_iso_or_equiv
_atom_site_adp_type
_atom_site_occupancy
_atom_site_site_symmetry_order
_atom_site_calc_flag
_atom_site_refinement_flags_posn
_atom_site_refinement_flags_adp
I1 I 0.22464(5) 0.67289(6) 0.57748(4) 0.0282(2) Uani 1 1 d . .
Br1 Br -0.21751(8) 0.34841(10) -0.02327(7) 0.0195(2) Uani 1 1 d . .
N1 N 0.2849(7) 0.3846(9) 0.1840(7) 0.0257(18) Uani 1 1 d . .
C2 C 0.3062(10) 0.2218(11) 0.2147(8) 0.030(2) Uani 1 1 d . .
H2A H 0.3458 0.1740 0.1720 0.035 Uiso 1 1 calc R U
H2B H 0.2286 0.1719 0.1975 0.035 Uiso 1 1 calc R U
C3 C 0.3859(10) 0.2073(15) 0.3379(9) 0.040(3) Uani 1 1 d . .
H3A H 0.4688 0.1823 0.3461 0.048 Uiso 1 1 calc R U
C4 C 0.3912(10) 0.3564(17) 0.3926(9) 0.041(3) Uani 1 1 d . .
H4A H 0.4321 0.3461 0.4737 0.049 Uiso 1 1 calc R U
C5 C 0.4562(10) 0.4671(16) 0.3532(9) 0.042(3) Uani 1 1 d . .
H5A H 0.5428 0.4436 0.3837 0.050 Uiso 1 1 calc R U
H5B H 0.4464 0.5667 0.3781 0.050 Uiso 1 1 calc R U
C6 C 0.4047(9) 0.4631(14) 0.2279(9) 0.034(2) Uani 1 1 d . .
H6A H 0.3942 0.5647 0.1989 0.041 Uiso 1 1 calc R U
H6B H 0.4609 0.4112 0.2039 0.041 Uiso 1 1 calc R U
C7 C 0.2610(10) 0.4073(14) 0.3591(8) 0.034(2) Uani 1 1 d . .
H7A H 0.2118 0.3248 0.3661 0.041 Uiso 1 1 calc R U
H7B H 0.2581 0.4881 0.4074 0.041 Uiso 1 1 calc R U
C8 C 0.2112(9) 0.4609(12) 0.2401(8) 0.027(2) Uani 1 1 d . .
H8A H 0.2282 0.5687 0.2419 0.032 Uiso 1 1 calc R U
C9 C 0.0749(9) 0.4414(11) 0.1786(8) 0.024(2) Uani 1 1 d . .
H9A H 0.0480 0.4889 0.1052 0.029 Uiso 1 1 calc R U
C10 C 0.3454(13) 0.0887(16) 0.3933(11) 0.045(3) Uani 1 1 d . .
H10A H 0.3524 0.1081 0.4651 0.054 Uiso 1 1 calc R U
C11 C 0.3007(13) -0.040(2) 0.3504(11) 0.060(4) Uani 1 1 d . .
H11A H 0.2921 -0.0645 0.2787 0.072 Uiso 1 1 calc R U
H11B H 0.2773 -0.1092 0.3913 0.072 Uiso 1 1 calc R U
C12 C 0.2233(8) 0.4041(13) 0.0611(8) 0.026(2) Uani 1 1 d . .
H12A H 0.1543 0.3357 0.0328 0.031 Uiso 1 1 calc R U
H12B H 0.1908 0.5053 0.0460 0.031 Uiso 1 1 calc R U
C13 C 0.2978(9) 0.3794(11) -0.0020(8) 0.028(2) Uani 1 1 d . .
C14 C 0.3491(10) 0.5048(15) -0.0272(9) 0.037(2) Uani 1 1 d . .
H14A H 0.3450 0.5969 0.0044 0.044 Uiso 1 1 calc R U
C15 C 0.4064(10) 0.4945(14) -0.0987(10) 0.037(3) Uani 1 1 d . .
H15A H 0.4417 0.5782 -0.1162 0.045 Uiso 1 1 calc R U
C16 C 0.4095(9) 0.3586(15) -0.1425(9) 0.032(2) Uani 1 1 d . .
C17 C 0.3618(10) 0.2326(13) -0.1193(9) 0.031(2) Uani 1 1 d . .
H17A H 0.3665 0.1409 -0.1511 0.037 Uiso 1 1 calc R U
C18 C 0.3057(10) 0.2453(12) -0.0462(8) 0.029(2) Uani 1 1 d . .
H18A H 0.2731 0.1604 -0.0273 0.035 Uiso 1 1 calc R U
N1' N -0.0962(7) 0.6453(10) 0.3672(7) 0.028(2) Uani 1 1 d . .
C2' C -0.0837(10) 0.5020(13) 0.3667(8) 0.030(2) Uani 1 1 d . .
H2'A H -0.1117 0.4429 0.4098 0.036 Uiso 1 1 calc R U
C3' C -0.0305(10) 0.4344(12) 0.3048(9) 0.030(2) Uani 1 1 d . .
H3'A H -0.0247 0.3302 0.3048 0.036 Uiso 1 1 calc R U
C4' C 0.0136(8) 0.5168(12) 0.2434(7) 0.0229(19) Uani 1 1 d . .
C4A' C -0.0012(7) 0.6734(13) 0.2428(7) 0.0221(17) Uani 1 1 d . .
C5' C 0.0360(9) 0.7698(11) 0.1797(8) 0.025(2) Uani 1 1 d . .
H5'A H 0.0742 0.7309 0.1365 0.030 Uiso 1 1 calc R U
C6' C 0.0178(11) 0.9153(13) 0.1801(9) 0.033(2) Uani 1 1 d . .
H6'A H 0.0452 0.9782 0.1386 0.040 Uiso 1 1 calc R U
C7' C -0.0411(11) 0.9759(13) 0.2410(10) 0.037(3) Uani 1 1 d . .
H7'A H -0.0556 1.0787 0.2385 0.044 Uiso 1 1 calc R U
C8' C -0.0780(10) 0.8865(12) 0.3043(9) 0.032(2) Uani 1 1 d . .
H8'A H -0.1165 0.9276 0.3466 0.039 Uiso 1 1 calc R U
C8A' C -0.0585(8) 0.7378(12) 0.3058(8) 0.025(2) Uani 1 1 d . .
C9' C -0.1505(11) 0.7088(15) 0.4386(10) 0.042(3) Uani 1 1 d . .
H9'A H -0.1014 0.7912 0.4802 0.062 Uiso 1 1 calc R U
H9'B H -0.1543 0.6332 0.4891 0.062 Uiso 1 1 calc R U
H9'C H -0.2315 0.7438 0.3936 0.062 Uiso 1 1 calc R U
O1 O 0.0457(7) 0.2907(8) 0.1648(6) 0.0279(15) Uani 1 1 d . .
H1A H -0.0191 0.2792 0.1099 0.042 Uiso 1 1 calc R U
N2 N 0.4595(8) 0.3542(14) -0.2258(8) 0.039(2) Uani 1 1 d . .
O2 O 0.4436(9) 0.2410(11) -0.2798(8) 0.049(2) Uani 1 1 d . .
O3 O 0.5117(8) 0.4623(11) -0.2381(8) 0.049(2) Uani 1 1 d . .
O1W O -0.3555(10) 0.3720(13) 0.1666(9) 0.056(3) Uani 1 1 d D .
H1W1 H -0.332(16) 0.347(18) 0.233(4) 0.084 Uiso 1 1 d D U
H1W2 H -0.334(16) 0.311(15) 0.131(10) 0.084 Uiso 1 1 d D U

loop_
_atom_site_aniso_label
_atom_site_aniso_U_11
_atom_site_aniso_U_22
_atom_site_aniso_U_33
_atom_site_aniso_U_23
_atom_site_aniso_U_13
_atom_site_aniso_U_12
I1 0.0320(3) 0.0298(3) 0.0269(3) -0.0021(3) 0.0163(2) -0.0011(3)
Br1 0.0200(4) 0.0227(5) 0.0165(4) -0.0010(4) 0.0080(3) -0.0011(4)
N1 0.022(4) 0.031(5) 0.025(4) -0.003(3) 0.010(3) 0.002(3)
C2 0.032(5) 0.030(5) 0.026(5) -0.002(4) 0.011(4) 0.009(4)
C3 0.032(5) 0.059(9) 0.026(5) 0.004(5) 0.010(5) 0.015(5)
C4 0.031(5) 0.064(8) 0.022(5) -0.002(6) 0.005(4) 0.012(6)
C5 0.027(5) 0.064(8) 0.030(6) -0.014(6) 0.007(5) 0.001(5)
C6 0.022(5) 0.049(7) 0.033(6) -0.013(5) 0.011(4) -0.003(5)
C7 0.035(6) 0.047(6) 0.020(5) -0.005(4) 0.011(4) 0.007(5)
C8 0.026(5) 0.031(5) 0.024(5) -0.005(4) 0.011(4) 0.003(4)
C9 0.026(5) 0.021(5) 0.025(5) -0.003(4) 0.011(4) -0.001(4)
C10 0.052(8) 0.051(8) 0.033(6) 0.009(6) 0.019(6) 0.024(6)
C11 0.043(7) 0.101(13) 0.037(7) 0.020(8) 0.017(6) -0.014(8)
C12 0.016(5) 0.036(6) 0.022(5) -0.001(4) 0.005(4) -0.001(4)
C13 0.028(5) 0.029(5) 0.026(5) 0.000(4) 0.009(4) 0.004(4)
C14 0.038(6) 0.041(6) 0.035(6) 0.001(5) 0.019(5) 0.001(5)
C15 0.037(6) 0.038(6) 0.046(7) 0.006(5) 0.026(5) 0.002(5)
C16 0.023(5) 0.041(6) 0.034(5) 0.007(5) 0.014(4) 0.006(5)
C17 0.029(5) 0.033(5) 0.029(5) 0.001(4) 0.009(4) 0.008(4)
C18 0.031(5) 0.033(5) 0.023(5) 0.003(4) 0.011(4) 0.005(4)
N1' 0.022(4) 0.039(6) 0.023(4) -0.003(4) 0.011(3) -0.002(4)
C2' 0.033(5) 0.036(6) 0.028(5) -0.002(5) 0.019(4) -0.010(5)
C3' 0.035(6) 0.027(5) 0.030(5) -0.002(4) 0.016(5) -0.004(4)
C4' 0.019(4) 0.028(5) 0.021(5) -0.003(4) 0.008(4) -0.002(4)
C4A' 0.018(4) 0.028(4) 0.020(4) -0.002(4) 0.007(3) 0.001(4)
C5' 0.023(5) 0.029(5) 0.022(5) -0.002(4) 0.008(4) -0.004(4)
C6' 0.038(6) 0.032(6) 0.027(5) -0.001(4) 0.010(5) -0.003(5)
C7' 0.045(6) 0.027(5) 0.035(6) -0.006(5) 0.014(5) -0.002(5)
C8' 0.035(6) 0.033(6) 0.030(5) -0.009(4) 0.014(5) 0.005(4)
C8A' 0.018(4) 0.035(5) 0.022(5) -0.003(4) 0.006(4) 0.001(4)
C9' 0.036(6) 0.063(9) 0.034(6) -0.006(5) 0.024(5) 0.003(5)
O1 0.028(4) 0.025(3) 0.030(4) -0.005(3) 0.010(3) -0.002(3)
N2 0.032(5) 0.051(6) 0.039(5) 0.007(5) 0.019(4) 0.010(5)
O2 0.056(5) 0.054(5) 0.045(5) 0.002(4) 0.030(4) 0.014(4)
O3 0.043(5) 0.054(6) 0.062(6) 0.012(5) 0.035(5) 0.001(4)
O1W 0.057(6) 0.062(7) 0.054(6) 0.014(5) 0.027(5) 0.015(5)

loop_
_atom_type_symbol
_atom_type_description
_atom_type_scat_dispersion_real
_atom_type_scat_dispersion_imag
_atom_type_scat_source
C C 0.0181 0.0091 'International Tables Vol C Tables 4.2.6.8 and 6.1.1.4'
H H 0.0000 0.0000 'International Tables Vol C Tables 4.2.6.8 and 6.1.1.4'
N N 0.0311 0.0180 'International Tables Vol C Tables 4.2.6.8 and 6.1.1.4'
O O 0.0492 0.0322 'International Tables Vol C Tables 4.2.6.8 and 6.1.1.4'
Br Br -0.6763 1.2805 'International Tables Vol C Tables 4.2.6.8 and 6.1.1.4'
I I -0.3257 6.8362 'International Tables Vol C Tables 4.2.6.8 and 6.1.1.4'

loop_
_geom_angle_atom_site_label_1
_geom_angle_atom_site_label_2
_geom_angle_atom_site_label_3
_geom_angle
C6 N1 C12 109.8(8)
C6 N1 C2 108.7(8)
C12 N1 C2 111.1(8)
C6 N1 C8 105.1(7)
C12 N1 C8 110.2(7)
C2 N1 C8 111.7(8)
N1 C2 C3 109.6(9)
N1 C2 H2A 109.8
C3 C2 H2A 109.8
N1 C2 H2B 109.8
C3 C2 H2B 109.8
H2A C2 H2B 108.2
C10 C3 C4 110.8(10)
C10 C3 C2 113.5(11)
C4 C3 C2 108.8(9)
C10 C3 H3A 107.8
C4 C3 H3A 107.8
C2 C3 H3A 107.8
C5 C4 C3 110.4(10)
C5 C4 C7 109.1(11)
C3 C4 C7 106.9(10)
C5 C4 H4A 110.1
C3 C4 H4A 110.1
C7 C4 H4A 110.1
C4 C5 C6 109.3(10)
C4 C5 H5A 109.8
C6 C5 H5A 109.8
C4 C5 H5B 109.8
C6 C5 H5B 109.8
H5A C5 H5B 108.3
N1 C6 C5 109.6(9)
N1 C6 H6A 109.7
C5 C6 H6A 109.7
N1 C6 H6B 109.7
C5 C6 H6B 109.7
H6A C6 H6B 108.2
C8 C7 C4 108.8(9)
C8 C7 H7A 109.9
C4 C7 H7A 109.9
C8 C7 H7B 109.9
C4 C7 H7B 109.9
H7A C7 H7B 108.3
C7 C8 C9 113.8(9)
C7 C8 N1 107.4(8)
C9 C8 N1 113.8(8)
C7 C8 H8A 107.1
C9 C8 H8A 107.1
N1 C8 H8A 107.1
O1 C9 C4' 110.8(8)
O1 C9 C8 110.1(8)
C4' C9 C8 108.6(8)
O1 C9 H9A 109.1
C4' C9 H9A 109.1
C8 C9 H9A 109.1
C11 C10 C3 125.6(12)
C11 C10 H10A 117.2
C3 C10 H10A 117.2
C10 C11 H11A 120.0
C10 C11 H11B 120.0
H11A C11 H11B 120.0
C13 C12 N1 116.9(8)
C13 C12 H12A 108.1
N1 C12 H12A 108.1
C13 C12 H12B 108.1
N1 C12 H12B 108.1
H12A C12 H12B 107.3
C18 C13 C14 119.8(10)
C18 C13 C12 122.9(10)
C14 C13 C12 116.8(9)
C15 C14 C13 120.4(12)
C15 C14 H14A 119.8
C13 C14 H14A 119.8
C16 C15 C14 117.4(11)
C16 C15 H15A 121.3
C14 C15 H15A 121.3
C15 C16 C17 124.2(10)
C15 C16 N2 116.1(11)
C17 C16 N2 119.5(11)
C16 C17 C18 117.3(10)
C16 C17 H17A 121.3
C18 C17 H17A 121.3
C13 C18 C17 120.7(11)
C13 C18 H18A 119.6
C17 C18 H18A 119.6
C2' N1' C8A' 122.2(9)
C2' N1' C9' 118.2(9)
C8A' N1' C9' 119.6(9)
N1' C2' C3' 121.8(10)
N1' C2' H2'A 119.1
C3' C2' H2'A 119.1
C4' C3' C2' 120.7(11)
C4' C3' H3'A 119.7
C2' C3' H3'A 119.7
C3' C4' C4A' 117.6(9)
C3' C4' C9 120.1(10)
C4A' C4' C9 122.3(9)
C5' C4A' C8A' 117.1(10)
C5' C4A' C4' 123.1(9)
C8A' C4A' C4' 119.7(9)
C6' C5' C4A' 120.9(11)
C6' C5' H5'A 119.5
C4A' C5' H5'A 119.5
C5' C6' C7' 120.9(11)
C5' C6' H6'A 119.5
C7' C6' H6'A 119.5
C8' C7' C6' 120.2(11)
C8' C7' H7'A 119.9
C6' C7' H7'A 119.9
C8A' C8' C7' 119.5(11)
C8A' C8' H8'A 120.3
C7' C8' H8'A 120.3
C8' C8A' N1' 120.7(10)
C8' C8A' C4A' 121.4(11)
N1' C8A' C4A' 117.9(10)
N1' C9' H9'A 109.5
N1' C9' H9'B 109.5
H9'A C9' H9'B 109.5
N1' C9' H9'C 109.5
H9'A C9' H9'C 109.5
H9'B C9' H9'C 109.5
C9 O1 H1A 109.5
O3 N2 O2 124.1(10)
O3 N2 C16 118.8(11)
O2 N2 C16 117.0(11)
H1W1 O1W H1W2 112(3)

loop_
_geom_bond_atom_site_label_1
_geom_bond_atom_site_label_2
_geom_bond_distance
N1 C6 1.516(13)
N1 C12 1.520(13)
N1 C2 1.531(13)
N1 C8 1.554(12)
C2 C3 1.545(14)
C2 H2A 0.9900
C2 H2B 0.9900
C3 C10 1.504(19)
C3 C4 1.531(18)
C3 H3A 1.0000
C4 C5 1.51(2)
C4 C7 1.539(15)
C4 H4A 1.0000
C5 C6 1.537(15)
C5 H5A 0.9900
C5 H5B 0.9900
C6 H6A 0.9900
C6 H6B 0.9900
C7 C8 1.539(14)
C7 H7A 0.9900
C7 H7B 0.9900
C8 C9 1.539(14)
C8 H8A 1.0000
C9 O1 1.410(12)
C9 C4' 1.524(14)
C9 H9A 1.0000
C10 C11 1.32(2)
C10 H10A 0.9500
C11 H11A 0.9500
C11 H11B 0.9500
C12 C13 1.493(14)
C12 H12A 0.9900
C12 H12B 0.9900
C13 C18 1.376(15)
C13 C14 1.407(16)
C14 C15 1.404(16)
C14 H14A 0.9500
C15 C16 1.375(18)
C15 H15A 0.9500
C16 C17 1.378(17)
C16 N2 1.478(13)
C17 C18 1.414(15)
C17 H17A 0.9500
C18 H18A 0.9500
N1' C2' 1.313(15)
N1' C8A' 1.382(14)
N1' C9' 1.487(13)
C2' C3' 1.390(15)
C2' H2'A 0.9500
C3' C4' 1.377(15)
C3' H3'A 0.9500
C4' C4A' 1.435(16)
C4A' C5' 1.417(15)
C4A' C8A' 1.426(14)
C5' C6' 1.343(15)
C5' H5'A 0.9500
C6' C7' 1.404(17)
C6' H6'A 0.9500
C7' C8' 1.378(17)
C7' H7'A 0.9500
C8' C8A' 1.372(16)
C8' H8'A 0.9500
C9' H9'A 0.9800
C9' H9'B 0.9800
C9' H9'C 0.9800
O1 H1A 0.8400
N2 O3 1.220(15)
N2 O2 1.229(15)
O1W H1W1 0.847(15)
O1W H1W2 0.845(15)

loop_
_geom_hbond_atom_site_label_D
_geom_hbond_atom_site_label_H
_geom_hbond_atom_site_label_A
_geom_hbond_distance_DH
_geom_hbond_distance_HA
_geom_hbond_distance_DA
_geom_hbond_angle_DHA
_geom_hbond_site_symmetry_A
O1 H1A Br1 0.84 2.44 3.222(7) 155.8 .
O1W H1W1 I1 0.847(15) 2.82(6) 3.627(10) 159(13) 2_546
O1W H1W2 Br1 0.845(15) 2.97(14) 3.593(11) 132(15) .
C6 H6B O1W 0.99 2.52 3.455(15) 157.9 1_655
C17 H17A O1W 0.95 2.45 3.336(16) 154.5 2_545

loop_
_geom_torsion_atom_site_label_1
_geom_torsion_atom_site_label_2
_geom_torsion_atom_site_label_3
_geom_torsion_atom_site_label_4
_geom_torsion
C6 N1 C2 C3 50.3(11)
C12 N1 C2 C3 171.2(8)
C8 N1 C2 C3 -65.2(10)
N1 C2 C3 C10 137.7(10)
N1 C2 C3 C4 13.8(12)
C10 C3 C4 C5 167.9(9)
C2 C3 C4 C5 -66.6(12)
C10 C3 C4 C7 -73.5(12)
C2 C3 C4 C7 51.9(12)
C3 C4 C5 C6 49.2(13)
C7 C4 C5 C6 -68.0(12)
C12 N1 C6 C5 169.9(9)
C2 N1 C6 C5 -68.4(11)
C8 N1 C6 C5 51.3(11)
C4 C5 C6 N1 16.3(13)
C5 C4 C7 C8 44.2(13)
C3 C4 C7 C8 -75.1(12)
C4 C7 C8 C9 150.9(10)
C4 C7 C8 N1 24.0(12)
C6 N1 C8 C7 -74.8(10)
C12 N1 C8 C7 167.0(9)
C2 N1 C8 C7 42.9(11)
C6 N1 C8 C9 158.3(9)
C12 N1 C8 C9 40.0(11)
C2 N1 C8 C9 -84.0(10)
C7 C8 C9 O1 -66.8(11)
N1 C8 C9 O1 56.8(11)
C7 C8 C9 C4' 54.7(11)
N1 C8 C9 C4' 178.2(8)
C4 C3 C10 C11 160.5(13)
C2 C3 C10 C11 37.7(17)
C6 N1 C12 C13 46.4(12)
C2 N1 C12 C13 -73.9(11)
C8 N1 C12 C13 161.7(9)
N1 C12 C13 C18 92.1(12)
N1 C12 C13 C14 -95.7(12)
C18 C13 C14 C15 1.2(17)
C12 C13 C14 C15 -171.2(10)
C13 C14 C15 C16 0.2(17)
C14 C15 C16 C17 -1.1(17)
C14 C15 C16 N2 174.1(10)
C15 C16 C17 C18 0.4(17)
N2 C16 C17 C18 -174.6(9)
C14 C13 C18 C17 -1.9(16)
C12 C13 C18 C17 170.0(9)
C16 C17 C18 C13 1.1(15)
C8A' N1' C2' C3' 0.6(16)
C9' N1' C2' C3' -178.0(10)
N1' C2' C3' C4' 1.6(17)
C2' C3' C4' C4A' -2.2(15)
C2' C3' C4' C9 178.2(9)
O1 C9 C4' C3' 18.0(12)
C8 C9 C4' C3' -103.1(11)
O1 C9 C4' C4A' -161.6(8)
C8 C9 C4' C4A' 77.4(11)
C3' C4' C4A' C5' -177.4(9)
C9 C4' C4A' C5' 2.1(13)
C3' C4' C4A' C8A' 0.9(13)
C9 C4' C4A' C8A' -179.5(8)
C8A' C4A' C5' C6' 0.2(14)
C4' C4A' C5' C6' 178.6(10)
C4A' C5' C6' C7' -1.6(17)
C5' C6' C7' C8' 2.1(18)
C6' C7' C8' C8A' -1.2(17)
C7' C8' C8A' N1' -179.0(10)
C7' C8' C8A' C4A' -0.2(16)
C2' N1' C8A' C8' 177.0(10)
C9' N1' C8A' C8' -4.5(14)
C2' N1' C8A' C4A' -1.8(14)
C9' N1' C8A' C4A' 176.8(9)
C5' C4A' C8A' C8' 0.7(14)
C4' C4A' C8A' C8' -177.7(9)
C5' C4A' C8A' N1' 179.5(8)
C4' C4A' C8A' N1' 1.0(13)
C15 C16 N2 O3 11.6(15)
C17 C16 N2 O3 -173.0(10)
C15 C16 N2 O2 -167.2(10)
C17 C16 N2 O2 8.2(15)
